data_7127323
loop_
_publ_author_name
'Chan, Siu-Chung'
'Yeung, Chi-Fung'
'Shek, Hau-Lam'
'Ng, Sze-Wing'
'Tse, Sheung-Ying'
'Tse, Man-Kit'
'Yiu, Shek-Man'
'Wong, Chun-Yuen'

_publ_section_title
;
 Iron(ii)-induced cycloisomerization of alkynes
 via&quot;non-vinylidene&quot; pathways for iron(ii)-indolizine and
 -indolizinone complexes.
;
_journal_issue 83
_journal_name_full 'Chemical communications (Cambridge, England)'
_journal_page_first 12644
_journal_page_last 12647
_journal_paper_doi 10.1039/d0cc05081d
_journal_volume 56
_journal_year 2020
_chemical_formula_sum 'C40 H42 F6 Fe N3 O8.5 S5'
_chemical_formula_weight 1030.91
_space_group_crystal_system triclinic
_space_group_IT_number 2
_space_group_name_Hall '-P 1'
_space_group_name_H-M_alt 'P -1'
_atom_sites_solution_hydrogens geom
_audit_creation_method SHELXL-2016/6
_audit_update_record
;
2020-07-21 deposited with the CCDC.	2020-09-11 downloaded from the CCDC.
;
_cell_angle_alpha 88.000(2)
_cell_angle_beta 71.475(2)
_cell_angle_gamma 89.017(2)
_cell_formula_units_Z 2
_cell_length_a 10.2770(5)
_cell_length_b 14.2819(8)
_cell_length_c 15.9309(9)
_cell_measurement_reflns_used 9488
_cell_measurement_temperature 193(2)
_cell_measurement_theta_max 25.88
_cell_measurement_theta_min 2.51
_cell_volume 2215.7(2)
_computing_cell_refinement 'Bruker Saint'
_computing_data_collection 'Bruker Apex3'
_computing_data_reduction 'Bruker Saint'
_computing_structure_refinement 'SHELXL-2016/6 (Sheldrick, 2016)'
_computing_structure_solution 'SHELXT 2014/5 (Sheldrick, 2014)'
_diffrn_ambient_temperature 193(2)
_diffrn_measured_fraction_theta_full 0.999
_diffrn_measured_fraction_theta_max 0.997
_diffrn_measurement_device_type 'Bruker D8 Venture Photon II'
_diffrn_measurement_method 'phi and omega scans'
_diffrn_radiation_type MoK\a
_diffrn_radiation_wavelength 0.71073
_diffrn_reflns_av_R_equivalents 0.1434
_diffrn_reflns_av_unetI/netI 0.0890
_diffrn_reflns_Laue_measured_fraction_full 0.999
_diffrn_reflns_Laue_measured_fraction_max 0.997
_diffrn_reflns_limit_h_max 12
_diffrn_reflns_limit_h_min -12
_diffrn_reflns_limit_k_max 17
_diffrn_reflns_limit_k_min -17
_diffrn_reflns_limit_l_max 19
_diffrn_reflns_limit_l_min -19
_diffrn_reflns_number 68716
_diffrn_reflns_point_group_measured_fraction_full 0.999
_diffrn_reflns_point_group_measured_fraction_max 0.997
_diffrn_reflns_theta_full 25.242
_diffrn_reflns_theta_max 26.419
_diffrn_reflns_theta_min 2.505
_diffrn_source 'micro focus'
_exptl_absorpt_coefficient_mu 0.657
_exptl_absorpt_correction_T_max 0.7454
_exptl_absorpt_correction_T_min 0.5047
_exptl_absorpt_correction_type multi-scan
_exptl_absorpt_process_details
;
 SADABS 2016/2: Krause, L., Herbst-Irmer, R., Sheldrick G.M. & Stalke D.,
 J. Appl. Cryst. 48 (2015) 3-10
;
_exptl_crystal_colour red
_exptl_crystal_density_diffrn 1.545
_exptl_crystal_description plate
_exptl_crystal_F_000 1062
_exptl_crystal_size_max 0.58
_exptl_crystal_size_mid 0.43
_exptl_crystal_size_min 0.01
_refine_diff_density_max 1.039
_refine_diff_density_min -0.629
_refine_diff_density_rms 0.107
_refine_ls_extinction_method none
_refine_ls_goodness_of_fit_ref 1.031
_refine_ls_hydrogen_treatment constr
_refine_ls_matrix_type full
_refine_ls_number_parameters 599
_refine_ls_number_reflns 9071
_refine_ls_number_restraints 65
_refine_ls_restrained_S_all 1.029
_refine_ls_R_factor_all 0.1170
_refine_ls_R_factor_gt 0.0756
_refine_ls_shift/su_max 0.000
_refine_ls_shift/su_mean 0.000
_refine_ls_structure_factor_coef Fsqd
_refine_ls_weighting_details 'w=1/[\s^2^(Fo^2^)+(0.1110P)^2^+4.1784P] where P=(Fo^2^+2Fc^2^)/3'
_refine_ls_weighting_scheme calc
_refine_ls_wR_factor_gt 0.1951
_refine_ls_wR_factor_ref 0.2304
_reflns_Friedel_coverage 0.000
_reflns_number_gt 6005
_reflns_number_total 9071
_reflns_threshold_expression 'I > 2\s(I)'
_cod_data_source_file d0cc05081d2.cif
_cod_data_source_block complex_6
_cod_depositor_comments 'Adding full bibliography for 7127322--7127325.cif.'
_cod_original_formula_sum 'C40 H42 F6 Fe N3 O8.50 S5'
_cod_database_code 7127323
_shelx_shelxl_version_number 2016/6
_shelx_space_group_comment
;
The symmetry employed for this shelxl refinement is uniquely defined
by the following loop, which should always be used as a source of
symmetry information in preference to the above space-group names.
They are only intended as comments.
;

loop_
_space_group_symop_operation_xyz
'x, y, z'
'-x, -y, -z'

loop_
_atom_site_label
_atom_site_type_symbol
_atom_site_fract_x
_atom_site_fract_y
_atom_site_fract_z
_atom_site_U_iso_or_equiv
_atom_site_adp_type
_atom_site_occupancy
_atom_site_site_symmetry_order
_atom_site_calc_flag
_atom_site_refinement_flags_posn
_atom_site_refinement_flags_adp
_atom_site_refinement_flags_occupancy
_atom_site_disorder_assembly
_atom_site_disorder_group
Fe1 Fe 0.35200(6) 0.54118(5) 0.30750(4) 0.0283(2) Uani 1 1 d . . . . .
S1 S 0.49537(14) 0.49784(9) 0.38337(8) 0.0374(3) Uani 1 1 d . . . . .
S2 S 0.35357(13) 0.38813(9) 0.26483(8) 0.0350(3) Uani 1 1 d . . . . .
S3 S 0.13520(14) 0.51952(10) 0.39660(10) 0.0484(4) Uani 1 1 d . . . . .
O1 O 0.2583(4) 0.6178(2) 0.5172(2) 0.0425(8) Uani 1 1 d . . . . .
N1 N 0.5157(4) 0.5609(3) 0.2102(2) 0.0295(8) Uani 1 1 d . . . . .
N2 N 0.2668(4) 0.5811(3) 0.2209(3) 0.0392(10) Uani 1 1 d . . . . .
N3 N 0.3665(5) 0.8208(3) 0.3948(3) 0.0432(10) Uani 1 1 d . . . . .
C1 C 0.3486(5) 0.6652(3) 0.3596(3) 0.0331(10) Uani 1 1 d . . . . .
C2 C 0.2998(5) 0.6762(3) 0.4576(3) 0.0368(11) Uani 1 1 d . . . . .
C3 C 0.3106(6) 0.7776(4) 0.4754(3) 0.0443(12) Uani 1 1 d . . . . .
C4 C 0.3892(5) 0.7507(3) 0.3250(3) 0.0359(11) Uani 1 1 d . . . . .
C5 C 0.2772(7) 0.8277(4) 0.5507(4) 0.0599(17) Uani 1 1 d . . . . .
H5 H 0.239271 0.797660 0.607282 0.072 Uiso 1 1 calc R U . . .
C6 C 0.3002(9) 0.9242(4) 0.5427(4) 0.076(2) Uani 1 1 d . . . . .
H6 H 0.277192 0.961066 0.593974 0.091 Uiso 1 1 calc R U . . .
C7 C 0.3564(9) 0.9654(4) 0.4600(4) 0.074(2) Uani 1 1 d . . . . .
H7 H 0.371080 1.031126 0.454178 0.089 Uiso 1 1 calc R U . . .
C8 C 0.3917(7) 0.9122(4) 0.3853(4) 0.0577(16) Uani 1 1 d . . . . .
H8 H 0.433208 0.940322 0.328257 0.069 Uiso 1 1 calc R U . . .
C9 C 0.4540(6) 0.7882(3) 0.2337(3) 0.0423(12) Uani 1 1 d . . . . .
C10 C 0.5949(7) 0.7989(5) 0.2008(4) 0.0596(16) Uani 1 1 d . . . . .
H10 H 0.650791 0.782456 0.236477 0.071 Uiso 1 1 calc R U . . .
C11 C 0.6532(9) 0.8339(6) 0.1152(5) 0.082(2) Uani 1 1 d . . . . .
H11 H 0.749972 0.841162 0.092437 0.099 Uiso 1 1 calc R U . . .
C12 C 0.5753(11) 0.8581(5) 0.0627(5) 0.084(3) Uani 1 1 d . . . . .
H12 H 0.617358 0.881661 0.003923 0.100 Uiso 1 1 calc R U . . .
C13 C 0.4370(10) 0.8483(5) 0.0951(4) 0.076(2) Uani 1 1 d . . . . .
H13 H 0.382012 0.865156 0.058976 0.091 Uiso 1 1 calc R U . . .
C14 C 0.3755(7) 0.8137(4) 0.1812(4) 0.0573(16) Uani 1 1 d . . . . .
H14 H 0.278586 0.807676 0.203644 0.069 Uiso 1 1 calc R U . . .
C15 C 0.6458(5) 0.5444(3) 0.2096(3) 0.0350(10) Uani 1 1 d . . . . .
C16 C 0.7548(6) 0.5513(4) 0.1299(4) 0.0518(15) Uani 1 1 d . . . . .
H16 H 0.845627 0.537334 0.129549 0.062 Uiso 1 1 calc R U . . .
C17 C 0.7312(7) 0.5780(4) 0.0524(4) 0.0587(17) Uani 1 1 d . . . . .
H17 H 0.805944 0.583464 -0.000987 0.070 Uiso 1 1 calc R U . . .
C18 C 0.5994(7) 0.5969(4) 0.0516(3) 0.0540(16) Uani 1 1 d . . . . .
C19 C 0.5563(11) 0.6247(5) -0.0241(4) 0.078(3) Uani 1 1 d . . . . .
H19 H 0.624340 0.633301 -0.080311 0.094 Uiso 1 1 calc R U . . .
C20 C 0.4247(12) 0.6388(5) -0.0178(5) 0.083(3) Uani 1 1 d . . . . .
H20 H 0.402169 0.657978 -0.069185 0.100 Uiso 1 1 calc R U . . .
C21 C 0.3174(8) 0.6257(4) 0.0641(4) 0.0632(19) Uani 1 1 d . . . . .
C22 C 0.1742(11) 0.6381(5) 0.0808(7) 0.089(3) Uani 1 1 d . . . . .
H22 H 0.140327 0.658785 0.034355 0.107 Uiso 1 1 calc R U . . .
C23 C 0.0874(9) 0.6206(5) 0.1617(7) 0.087(3) Uani 1 1 d . . . . .
H23 H -0.008003 0.630709 0.172179 0.104 Uiso 1 1 calc R U . . .
C24 C 0.1330(6) 0.5876(4) 0.2324(5) 0.0591(17) Uani 1 1 d . . . . .
C25 C 0.3558(6) 0.5984(3) 0.1388(4) 0.0433(13) Uani 1 1 d . . . . .
C26 C 0.4936(6) 0.5868(3) 0.1326(3) 0.0377(11) Uani 1 1 d . . . . .
C27 C 0.6598(5) 0.5204(4) 0.2979(4) 0.0413(12) Uani 1 1 d . . . . .
H27A H 0.705768 0.572726 0.316172 0.050 Uiso 1 1 calc R U . . .
H27B H 0.719037 0.464177 0.293062 0.050 Uiso 1 1 calc R U . . .
C28 C 0.4924(7) 0.3717(4) 0.3895(4) 0.0548(15) Uani 1 1 d . . . . .
H28A H 0.578536 0.348297 0.398237 0.066 Uiso 1 1 calc R U . . .
H28B H 0.415308 0.350966 0.441752 0.066 Uiso 1 1 calc R U . . .
C29 C 0.4769(6) 0.3282(4) 0.3076(4) 0.0493(14) Uani 1 1 d . . . . .
H29A H 0.448477 0.262184 0.322043 0.059 Uiso 1 1 calc R U . . .
H29B H 0.567327 0.328323 0.260720 0.059 Uiso 1 1 calc R U . . .
C30 C 0.1863(7) 0.3435(5) 0.3284(5) 0.073(2) Uani 1 1 d . . . . .
H30A H 0.130688 0.338804 0.288139 0.087 Uiso 1 1 calc R U . . .
H30B H 0.198243 0.279283 0.350387 0.087 Uiso 1 1 calc R U . . .
C31 C 0.1109(7) 0.3972(5) 0.4020(6) 0.084(3) Uani 1 1 d . . . . .
H31A H 0.132660 0.371973 0.454734 0.101 Uiso 1 1 calc R U . . .
H31B H 0.012135 0.385920 0.412595 0.101 Uiso 1 1 calc R U . . .
C32 C 0.0435(7) 0.5557(6) 0.3201(6) 0.086(3) Uani 1 1 d . . . . .
H32A H -0.011829 0.502418 0.312764 0.103 Uiso 1 1 calc R U . . .
H32B H -0.020750 0.607128 0.346523 0.103 Uiso 1 1 calc R U . . .
S4 S 0.08192(15) 0.67706(11) 0.82300(10) 0.0503(4) Uani 1 1 d . . . . .
F1 F -0.1568(5) 0.7569(4) 0.8794(5) 0.134(2) Uani 1 1 d . . . . .
F2 F -0.0473(7) 0.7429(6) 0.9748(4) 0.143(3) Uani 1 1 d . . . . .
F3 F 0.0086(7) 0.8473(4) 0.8615(7) 0.173(4) Uani 1 1 d . . . . .
O2 O 0.2004(5) 0.6848(4) 0.8470(5) 0.0963(18) Uani 1 1 d . . . . .
O3 O 0.1005(9) 0.7112(7) 0.7342(4) 0.161(4) Uani 1 1 d . . . . .
O4 O 0.0040(5) 0.5941(4) 0.8416(4) 0.0878(16) Uani 1 1 d . . . . .
C33 C -0.0342(10) 0.7618(7) 0.8851(9) 0.102(3) Uani 1 1 d . . . . .
S5 S 0.24029(19) 0.20695(11) 0.57920(13) 0.0642(5) Uani 1 1 d . . . . .
F4 F -0.0092(8) 0.1807(6) 0.6843(7) 0.206(5) Uani 1 1 d . . . . .
F5 F 0.0520(8) 0.0870(5) 0.5777(7) 0.194(4) Uani 1 1 d . . . . .
F6 F 0.0003(8) 0.2297(6) 0.5542(8) 0.210(5) Uani 1 1 d . . . . .
O5 O 0.2323(6) 0.2986(4) 0.6056(5) 0.101(2) Uani 1 1 d . . . . .
O6 O 0.2892(9) 0.1974(4) 0.4834(4) 0.119(3) Uani 1 1 d . . . . .
O7 O 0.3005(9) 0.1401(4) 0.6189(5) 0.132(3) Uani 1 1 d . . . . .
C34 C 0.0607(13) 0.1747(7) 0.6013(10) 0.123(4) Uani 1 1 d . . . . .
O8 O 0.4282(7) 0.0785(3) 0.2465(3) 0.0826(16) Uani 1 1 d . . . . .
C35 C 0.6648(12) 0.0803(8) 0.2208(9) 0.137(5) Uani 1 1 d . . . . .
H35A H 0.752785 0.096033 0.176117 0.205 Uiso 1 1 calc R U . . .
H35B H 0.664983 0.013955 0.238496 0.205 Uiso 1 1 calc R U . . .
H35C H 0.651313 0.118869 0.272597 0.205 Uiso 1 1 calc R U . . .
C36 C 0.5532(12) 0.0986(6) 0.1834(6) 0.099(3) Uani 1 1 d . . . . .
H36A H 0.554704 0.165101 0.163537 0.119 Uiso 1 1 calc R U . . .
H36B H 0.566014 0.059253 0.131377 0.119 Uiso 1 1 calc R U . . .
C37 C 0.3133(12) 0.0964(7) 0.2183(6) 0.105(3) Uani 1 1 d . . . . .
H37A H 0.321188 0.060101 0.165027 0.126 Uiso 1 1 calc R U . . .
H37B H 0.309151 0.163775 0.202568 0.126 Uiso 1 1 calc R U . . .
C38 C 0.1854(13) 0.0689(8) 0.2912(9) 0.139(5) Uani 1 1 d . . . . .
H38A H 0.104973 0.092497 0.276504 0.209 Uiso 1 1 calc R U . . .
H38B H 0.186721 0.095715 0.346715 0.209 Uiso 1 1 calc R U . . .
H38C H 0.180978 0.000430 0.298083 0.209 Uiso 1 1 calc R U . . .
O9 O 0.0448(16) 0.0204(13) 0.9713(11) 0.102(4) Uani 0.5 1 d D U P A -1
C39 C -0.010(3) 0.111(2) 0.8605(17) 0.174(12) Uani 0.5 1 d D U P A -1
H39A H 0.063842 0.148619 0.868416 0.262 Uiso 0.5 1 calc R U P A -1
H39B H -0.077658 0.153151 0.846405 0.262 Uiso 0.5 1 calc R U P A -1
H39C H 0.027528 0.068337 0.812010 0.262 Uiso 0.5 1 calc R U P A -1
C40 C -0.080(2) 0.055(3) 0.946(2) 0.136(9) Uani 0.5 1 d D U P A -1
H40A H -0.133562 0.002607 0.935010 0.163 Uiso 0.5 1 calc R U P A -1
H40B H -0.140979 0.095420 0.991551 0.163 Uiso 0.5 1 calc R U P A -1
C41 C 0.013(3) -0.0450(18) 1.0514(17) 0.108(7) Uani 0.5 1 d D U P A -1
H41A H -0.038453 -0.099176 1.041351 0.129 Uiso 0.5 1 calc R U P A -1
H41B H -0.047453 -0.011972 1.103135 0.129 Uiso 0.5 1 calc R U P A -1
C42 C 0.138(3) -0.081(3) 1.074(2) 0.180(14) Uani 0.5 1 d D U P A -1
H42A H 0.186716 -0.126739 1.029697 0.271 Uiso 0.5 1 calc R U P A -1
H42B H 0.108579 -0.111661 1.132605 0.271 Uiso 0.5 1 calc R U P A -1
H42C H 0.198504 -0.028898 1.072662 0.271 Uiso 0.5 1 calc R U P A -1

loop_
_atom_site_aniso_label
_atom_site_aniso_U_11
_atom_site_aniso_U_22
_atom_site_aniso_U_33
_atom_site_aniso_U_23
_atom_site_aniso_U_13
_atom_site_aniso_U_12
Fe1 0.0283(3) 0.0338(4) 0.0221(3) -0.0058(3) -0.0063(3) -0.0023(3)
S1 0.0505(7) 0.0410(7) 0.0253(6) -0.0021(5) -0.0183(6) -0.0010(5)
S2 0.0401(7) 0.0367(6) 0.0267(6) -0.0079(5) -0.0075(5) -0.0028(5)
S3 0.0333(7) 0.0506(8) 0.0496(8) -0.0203(6) 0.0056(6) -0.0086(6)
O1 0.056(2) 0.0372(19) 0.0279(18) -0.0033(15) -0.0033(17) -0.0086(16)
N1 0.035(2) 0.031(2) 0.0222(19) -0.0032(15) -0.0075(16) -0.0022(16)
N2 0.041(2) 0.035(2) 0.049(3) -0.0136(19) -0.025(2) 0.0055(18)
N3 0.061(3) 0.033(2) 0.030(2) -0.0071(18) -0.005(2) -0.001(2)
C1 0.028(2) 0.041(3) 0.028(2) -0.005(2) -0.0059(19) -0.0011(19)
C2 0.039(3) 0.038(3) 0.030(3) -0.009(2) -0.005(2) -0.001(2)
C3 0.058(3) 0.036(3) 0.033(3) -0.006(2) -0.005(2) -0.002(2)
C4 0.042(3) 0.035(3) 0.028(2) -0.008(2) -0.006(2) 0.000(2)
C5 0.093(5) 0.041(3) 0.031(3) -0.009(2) 0.001(3) -0.001(3)
C6 0.130(7) 0.042(4) 0.043(4) -0.017(3) -0.009(4) -0.001(4)
C7 0.124(7) 0.036(3) 0.051(4) -0.013(3) -0.008(4) -0.010(4)
C8 0.094(5) 0.033(3) 0.039(3) 0.000(2) -0.010(3) -0.008(3)
C9 0.062(4) 0.033(3) 0.027(3) -0.009(2) -0.006(2) -0.005(2)
C10 0.062(4) 0.066(4) 0.039(3) -0.008(3) 0.000(3) -0.009(3)
C11 0.089(6) 0.085(5) 0.048(4) -0.016(4) 0.016(4) -0.035(4)
C12 0.139(8) 0.061(4) 0.032(4) -0.001(3) 0.000(5) -0.033(5)
C13 0.137(8) 0.056(4) 0.039(4) 0.004(3) -0.034(4) -0.008(4)
C14 0.076(4) 0.058(4) 0.037(3) 0.000(3) -0.015(3) -0.007(3)
C15 0.033(2) 0.035(3) 0.034(3) -0.007(2) -0.005(2) -0.002(2)
C16 0.034(3) 0.049(3) 0.060(4) -0.012(3) 0.004(3) -0.006(2)
C17 0.069(4) 0.052(4) 0.033(3) -0.008(3) 0.016(3) -0.010(3)
C18 0.086(5) 0.042(3) 0.024(3) -0.008(2) -0.003(3) -0.010(3)
C19 0.160(9) 0.053(4) 0.022(3) -0.002(3) -0.030(4) -0.019(5)
C20 0.178(9) 0.056(4) 0.040(4) 0.001(3) -0.069(5) -0.012(5)
C21 0.118(6) 0.038(3) 0.058(4) -0.004(3) -0.063(4) -0.002(3)
C22 0.141(8) 0.050(4) 0.125(8) 0.008(5) -0.114(7) -0.004(5)
C23 0.088(6) 0.061(5) 0.151(9) 0.007(5) -0.095(7) 0.001(4)
C24 0.047(3) 0.049(3) 0.093(5) -0.006(3) -0.039(4) 0.003(3)
C25 0.070(4) 0.033(3) 0.039(3) -0.009(2) -0.033(3) 0.005(2)
C26 0.057(3) 0.030(2) 0.025(2) -0.0059(19) -0.012(2) -0.004(2)
C27 0.034(3) 0.048(3) 0.048(3) -0.010(2) -0.021(2) 0.004(2)
C28 0.082(4) 0.043(3) 0.052(4) 0.007(3) -0.039(3) -0.007(3)
C29 0.063(4) 0.035(3) 0.056(4) -0.001(3) -0.027(3) 0.004(3)
C30 0.051(4) 0.051(4) 0.096(6) -0.018(4) 0.007(4) -0.020(3)
C31 0.051(4) 0.051(4) 0.117(7) -0.018(4) 0.024(4) -0.015(3)
C32 0.038(4) 0.086(6) 0.125(7) 0.004(5) -0.018(4) 0.011(4)
S4 0.0418(8) 0.0586(9) 0.0463(8) -0.0072(7) -0.0075(6) -0.0025(6)
F1 0.058(3) 0.127(5) 0.213(7) 0.005(4) -0.039(4) 0.034(3)
F2 0.131(5) 0.192(7) 0.100(5) -0.060(5) -0.024(4) 0.006(5)
F3 0.135(5) 0.053(3) 0.344(12) -0.032(5) -0.091(7) 0.014(3)
O2 0.063(3) 0.096(4) 0.141(5) -0.007(4) -0.047(4) 0.003(3)
O3 0.157(7) 0.262(11) 0.050(4) 0.007(5) -0.009(4) -0.097(7)
O4 0.074(3) 0.061(3) 0.123(5) -0.012(3) -0.021(3) -0.012(3)
C33 0.077(6) 0.077(6) 0.154(10) -0.013(6) -0.040(6) 0.007(5)
S5 0.0689(11) 0.0427(8) 0.0748(12) -0.0010(8) -0.0140(9) -0.0027(7)
F4 0.137(6) 0.177(8) 0.202(9) -0.030(7) 0.094(6) -0.049(5)
F5 0.131(6) 0.099(5) 0.306(11) -0.045(6) 0.001(6) -0.059(4)
F6 0.138(6) 0.155(7) 0.376(15) 0.066(8) -0.144(9) -0.025(5)
O5 0.085(4) 0.066(3) 0.147(6) -0.044(4) -0.027(4) 0.000(3)
O6 0.193(7) 0.076(4) 0.063(4) -0.009(3) -0.003(4) -0.022(4)
O7 0.212(8) 0.075(4) 0.160(7) -0.040(4) -0.129(7) 0.046(5)
C34 0.117(9) 0.071(6) 0.184(13) 0.019(7) -0.055(9) -0.033(6)
O8 0.124(5) 0.063(3) 0.057(3) 0.014(2) -0.024(3) -0.021(3)
C35 0.117(9) 0.094(8) 0.160(12) -0.007(7) 0.013(8) -0.044(7)
C36 0.143(9) 0.062(5) 0.067(5) -0.005(4) 0.007(6) -0.029(5)
C37 0.164(10) 0.081(6) 0.081(6) 0.017(5) -0.056(7) -0.022(6)
C38 0.149(11) 0.121(9) 0.167(12) 0.051(9) -0.083(10) -0.039(8)
O9 0.099(12) 0.110(11) 0.102(11) -0.002(7) -0.040(8) 0.002(8)
C39 0.17(2) 0.24(3) 0.13(2) -0.008(17) -0.084(17) 0.09(2)
C40 0.124(19) 0.15(2) 0.156(19) -0.039(14) -0.076(16) 0.026(17)
C41 0.13(2) 0.092(18) 0.098(14) -0.009(9) -0.032(15) -0.031(17)
C42 0.19(3) 0.20(3) 0.16(3) 0.05(2) -0.07(2) 0.02(3)

loop_
_atom_type_symbol
_atom_type_description
_atom_type_scat_dispersion_real
_atom_type_scat_dispersion_imag
_atom_type_scat_source
C C 0.0033 0.0016 'International Tables Vol C Tables 4.2.6.8 and 6.1.1.4'
H H 0.0000 0.0000 'International Tables Vol C Tables 4.2.6.8 and 6.1.1.4'
F F 0.0171 0.0103 'International Tables Vol C Tables 4.2.6.8 and 6.1.1.4'
Fe Fe 0.3463 0.8444 'International Tables Vol C Tables 4.2.6.8 and 6.1.1.4'
N N 0.0061 0.0033 'International Tables Vol C Tables 4.2.6.8 and 6.1.1.4'
O O 0.0106 0.0060 'International Tables Vol C Tables 4.2.6.8 and 6.1.1.4'
S S 0.1246 0.1234 'International Tables Vol C Tables 4.2.6.8 and 6.1.1.4'

loop_
_geom_angle_atom_site_label_1
_geom_angle_atom_site_label_2
_geom_angle_atom_site_label_3
_geom_angle
_geom_angle_site_symmetry_1
_geom_angle_site_symmetry_3
_geom_angle_publ_flag
N1 Fe1 N2 82.38(18) . . ?
N1 Fe1 C1 96.42(18) . . ?
N2 Fe1 C1 96.27(18) . . ?
N1 Fe1 S3 166.28(12) . . ?
N2 Fe1 S3 84.37(15) . . ?
C1 Fe1 S3 88.50(14) . . ?
N1 Fe1 S1 84.83(12) . . ?
N2 Fe1 S1 167.19(14) . . ?
C1 Fe1 S1 85.71(14) . . ?
S3 Fe1 S1 108.37(6) . . ?
N1 Fe1 S2 88.16(12) . . ?
N2 Fe1 S2 90.22(12) . . ?
C1 Fe1 S2 172.49(14) . . ?
S3 Fe1 S2 88.39(5) . . ?
S1 Fe1 S2 88.79(5) . . ?
C28 S1 C27 101.7(3) . . ?
C28 S1 Fe1 105.72(19) . . ?
C27 S1 Fe1 99.65(16) . . ?
C30 S2 C29 106.7(4) . . ?
C30 S2 Fe1 104.6(2) . . ?
C29 S2 Fe1 104.94(18) . . ?
C31 S3 C32 100.8(4) . . ?
C31 S3 Fe1 105.0(2) . . ?
C32 S3 Fe1 99.5(3) . . ?
C15 N1 C26 118.6(4) . . ?
C15 N1 Fe1 126.9(3) . . ?
C26 N1 Fe1 114.2(3) . . ?
C24 N2 C25 118.3(5) . . ?
C24 N2 Fe1 127.1(5) . . ?
C25 N2 Fe1 114.4(3) . . ?
C8 N3 C3 122.4(5) . . ?
C8 N3 C4 128.4(5) . . ?
C3 N3 C4 109.1(4) . . ?
C4 C1 C2 105.3(4) . . ?
C4 C1 Fe1 133.4(4) . . ?
C2 C1 Fe1 121.2(3) . . ?
O1 C2 C1 130.0(4) . . ?
O1 C2 C3 121.9(4) . . ?
C1 C2 C3 108.1(4) . . ?
N3 C3 C5 120.5(5) . . ?
N3 C3 C2 105.8(4) . . ?
C5 C3 C2 133.7(5) . . ?
C1 C4 C9 133.7(4) . . ?
C1 C4 N3 111.6(4) . . ?
C9 C4 N3 114.7(4) . . ?
C3 C5 C6 118.3(6) . . ?
C3 C5 H5 120.8 . . ?
C6 C5 H5 120.8 . . ?
C7 C6 C5 119.4(6) . . ?
C7 C6 H6 120.3 . . ?
C5 C6 H6 120.3 . . ?
C6 C7 C8 120.7(6) . . ?
C6 C7 H7 119.7 . . ?
C8 C7 H7 119.7 . . ?
N3 C8 C7 118.6(6) . . ?
N3 C8 H8 120.7 . . ?
C7 C8 H8 120.7 . . ?
C14 C9 C10 119.3(6) . . ?
C14 C9 C4 120.7(5) . . ?
C10 C9 C4 120.0(5) . . ?
C11 C10 C9 119.1(7) . . ?
C11 C10 H10 120.5 . . ?
C9 C10 H10 120.5 . . ?
C12 C11 C10 121.6(8) . . ?
C12 C11 H11 119.2 . . ?
C10 C11 H11 119.2 . . ?
C13 C12 C11 119.4(7) . . ?
C13 C12 H12 120.3 . . ?
C11 C12 H12 120.3 . . ?
C12 C13 C14 120.3(7) . . ?
C12 C13 H13 119.9 . . ?
C14 C13 H13 119.9 . . ?
C9 C14 C13 120.4(7) . . ?
C9 C14 H14 119.8 . . ?
C13 C14 H14 119.8 . . ?
N1 C15 C16 120.2(5) . . ?
N1 C15 C27 114.6(4) . . ?
C16 C15 C27 125.2(5) . . ?
C17 C16 C15 120.5(5) . . ?
C17 C16 H16 119.7 . . ?
C15 C16 H16 119.7 . . ?
C16 C17 C18 120.4(5) . . ?
C16 C17 H17 119.8 . . ?
C18 C17 H17 119.8 . . ?
C17 C18 C26 116.9(5) . . ?
C17 C18 C19 127.5(6) . . ?
C26 C18 C19 115.6(7) . . ?
C20 C19 C18 122.5(7) . . ?
C20 C19 H19 118.7 . . ?
C18 C19 H19 118.7 . . ?
C19 C20 C21 121.7(6) . . ?
C19 C20 H20 119.2 . . ?
C21 C20 H20 119.2 . . ?
C25 C21 C22 114.9(7) . . ?
C25 C21 C20 117.2(7) . . ?
C22 C21 C20 127.9(7) . . ?
C23 C22 C21 120.0(6) . . ?
C23 C22 H22 120.0 . . ?
C21 C22 H22 120.0 . . ?
C22 C23 C24 122.0(7) . . ?
C22 C23 H23 119.0 . . ?
C24 C23 H23 119.0 . . ?
N2 C24 C23 119.8(7) . . ?
N2 C24 C32 114.9(6) . . ?
C23 C24 C32 125.3(7) . . ?
N2 C25 C26 114.3(4) . . ?
N2 C25 C21 124.7(6) . . ?
C26 C25 C21 121.0(6) . . ?
N1 C26 C25 114.7(5) . . ?
N1 C26 C18 123.3(5) . . ?
C25 C26 C18 122.0(5) . . ?
C15 C27 S1 113.1(3) . . ?
C15 C27 H27A 109.0 . . ?
S1 C27 H27A 109.0 . . ?
C15 C27 H27B 109.0 . . ?
S1 C27 H27B 109.0 . . ?
H27A C27 H27B 107.8 . . ?
C29 C28 S1 113.5(4) . . ?
C29 C28 H28A 108.9 . . ?
S1 C28 H28A 108.9 . . ?
C29 C28 H28B 108.9 . . ?
S1 C28 H28B 108.9 . . ?
H28A C28 H28B 107.7 . . ?
C28 C29 S2 113.8(4) . . ?
C28 C29 H29A 108.8 . . ?
S2 C29 H29A 108.8 . . ?
C28 C29 H29B 108.8 . . ?
S2 C29 H29B 108.8 . . ?
H29A C29 H29B 107.7 . . ?
C31 C30 S2 116.0(5) . . ?
C31 C30 H30A 108.3 . . ?
S2 C30 H30A 108.3 . . ?
C31 C30 H30B 108.3 . . ?
S2 C30 H30B 108.3 . . ?
H30A C30 H30B 107.4 . . ?
C30 C31 S3 118.7(5) . . ?
C30 C31 H31A 107.6 . . ?
S3 C31 H31A 107.6 . . ?
C30 C31 H31B 107.6 . . ?
S3 C31 H31B 107.6 . . ?
H31A C31 H31B 107.1 . . ?
C24 C32 S3 114.1(5) . . ?
C24 C32 H32A 108.7 . . ?
S3 C32 H32A 108.7 . . ?
C24 C32 H32B 108.7 . . ?
S3 C32 H32B 108.7 . . ?
H32A C32 H32B 107.6 . . ?
O2 S4 O4 121.1(4) . . ?
O2 S4 O3 112.6(4) . . ?
O4 S4 O3 110.8(4) . . ?
O2 S4 C33 105.5(4) . . ?
O4 S4 C33 103.1(4) . . ?
O3 S4 C33 101.1(6) . . ?
F1 C33 F3 107.1(8) . . ?
F1 C33 F2 106.1(9) . . ?
F3 C33 F2 110.7(10) . . ?
F1 C33 S4 114.1(8) . . ?
F3 C33 S4 112.1(8) . . ?
F2 C33 S4 106.7(6) . . ?
O7 S5 O5 119.7(4) . . ?
O7 S5 O6 110.0(5) . . ?
O5 S5 O6 113.9(4) . . ?
O7 S5 C34 108.1(5) . . ?
O5 S5 C34 103.5(5) . . ?
O6 S5 C34 99.2(6) . . ?
F4 C34 F5 108.1(10) . . ?
F4 C34 F6 108.4(13) . . ?
F5 C34 F6 106.7(12) . . ?
F4 C34 S5 111.7(10) . . ?
F5 C34 S5 110.4(9) . . ?
F6 C34 S5 111.3(8) . . ?
C36 O8 C37 114.7(7) . . ?
C36 C35 H35A 109.5 . . ?
C36 C35 H35B 109.5 . . ?
H35A C35 H35B 109.5 . . ?
C36 C35 H35C 109.5 . . ?
H35A C35 H35C 109.5 . . ?
H35B C35 H35C 109.5 . . ?
O8 C36 C35 110.0(8) . . ?
O8 C36 H36A 109.7 . . ?
C35 C36 H36A 109.7 . . ?
O8 C36 H36B 109.7 . . ?
C35 C36 H36B 109.7 . . ?
H36A C36 H36B 108.2 . . ?
O8 C37 C38 109.4(7) . . ?
O8 C37 H37A 109.8 . . ?
C38 C37 H37A 109.8 . . ?
O8 C37 H37B 109.8 . . ?
C38 C37 H37B 109.8 . . ?
H37A C37 H37B 108.2 . . ?
C37 C38 H38A 109.5 . . ?
C37 C38 H38B 109.5 . . ?
H38A C38 H38B 109.5 . . ?
C37 C38 H38C 109.5 . . ?
H38A C38 H38C 109.5 . . ?
H38B C38 H38C 109.5 . . ?
C41 O9 C40 115.4(18) . . ?
C40 C39 H39A 109.5 . . ?
C40 C39 H39B 109.5 . . ?
H39A C39 H39B 109.5 . . ?
C40 C39 H39C 109.5 . . ?
H39A C39 H39C 109.5 . . ?
H39B C39 H39C 109.5 . . ?
C39 C40 O9 101.0(17) . . ?
C39 C40 H40A 111.6 . . ?
O9 C40 H40A 111.6 . . ?
C39 C40 H40B 111.6 . . ?
O9 C40 H40B 111.6 . . ?
H40A C40 H40B 109.4 . . ?
O9 C41 C42 115(2) . . ?
O9 C41 H41A 108.6 . . ?
C42 C41 H41A 108.6 . . ?
O9 C41 H41B 108.6 . . ?
C42 C41 H41B 108.6 . . ?
H41A C41 H41B 107.6 . . ?
C41 C42 H42A 109.5 . . ?
C41 C42 H42B 109.5 . . ?
H42A C42 H42B 109.5 . . ?
C41 C42 H42C 109.5 . . ?
H42A C42 H42C 109.5 . . ?
H42B C42 H42C 109.5 . . ?

loop_
_geom_bond_atom_site_label_1
_geom_bond_atom_site_label_2
_geom_bond_distance
_geom_bond_site_symmetry_2
_geom_bond_publ_flag
Fe1 N1 1.908(4) . ?
Fe1 N2 1.921(4) . ?
Fe1 C1 1.977(5) . ?
Fe1 S3 2.2490(14) . ?
Fe1 S1 2.2502(13) . ?
Fe1 S2 2.3099(13) . ?
S1 C28 1.801(6) . ?
S1 C27 1.827(5) . ?
S2 C30 1.809(6) . ?
S2 C29 1.809(5) . ?
S3 C31 1.764(7) . ?
S3 C32 1.819(8) . ?
O1 C2 1.216(6) . ?
N1 C15 1.350(6) . ?
N1 C26 1.366(6) . ?
N2 C24 1.331(7) . ?
N2 C25 1.354(7) . ?
N3 C8 1.330(7) . ?
N3 C3 1.359(7) . ?
N3 C4 1.482(6) . ?
C1 C4 1.340(7) . ?
C1 C2 1.493(7) . ?
C2 C3 1.498(7) . ?
C3 C5 1.363(7) . ?
C4 C9 1.480(7) . ?
C5 C6 1.398(8) . ?
C5 H5 0.9500 . ?
C6 C7 1.375(9) . ?
C6 H6 0.9500 . ?
C7 C8 1.380(8) . ?
C7 H7 0.9500 . ?
C8 H8 0.9500 . ?
C9 C14 1.371(8) . ?
C9 C10 1.384(8) . ?
C10 C11 1.382(9) . ?
C10 H10 0.9500 . ?
C11 C12 1.363(12) . ?
C11 H11 0.9500 . ?
C12 C13 1.357(12) . ?
C12 H12 0.9500 . ?
C13 C14 1.391(9) . ?
C13 H13 0.9500 . ?
C14 H14 0.9500 . ?
C15 C16 1.403(7) . ?
C15 C27 1.488(7) . ?
C16 C17 1.371(9) . ?
C16 H16 0.9500 . ?
C17 C18 1.381(10) . ?
C17 H17 0.9500 . ?
C18 C26 1.403(8) . ?
C18 C19 1.452(9) . ?
C19 C20 1.336(12) . ?
C19 H19 0.9500 . ?
C20 C21 1.425(12) . ?
C20 H20 0.9500 . ?
C21 C25 1.409(7) . ?
C21 C22 1.418(12) . ?
C22 C23 1.331(13) . ?
C22 H22 0.9500 . ?
C23 C24 1.415(10) . ?
C23 H23 0.9500 . ?
C24 C32 1.470(11) . ?
C25 C26 1.395(8) . ?
C27 H27A 0.9900 . ?
C27 H27B 0.9900 . ?
C28 C29 1.518(8) . ?
C28 H28A 0.9900 . ?
C28 H28B 0.9900 . ?
C29 H29A 0.9900 . ?
C29 H29B 0.9900 . ?
C30 C31 1.425(9) . ?
C30 H30A 0.9900 . ?
C30 H30B 0.9900 . ?
C31 H31A 0.9900 . ?
C31 H31B 0.9900 . ?
C32 H32A 0.9900 . ?
C32 H32B 0.9900 . ?
S4 O2 1.394(5) . ?
S4 O4 1.411(5) . ?
S4 O3 1.436(7) . ?
S4 C33 1.775(10) . ?
F1 C33 1.295(10) . ?
F2 C33 1.408(13) . ?
F3 C33 1.307(11) . ?
S5 O7 1.371(6) . ?
S5 O5 1.382(5) . ?
S5 O6 1.458(6) . ?
S5 C34 1.830(12) . ?
F4 C34 1.295(15) . ?
F5 C34 1.333(12) . ?
F6 C34 1.342(13) . ?
O8 C36 1.383(11) . ?
O8 C37 1.407(11) . ?
C35 C36 1.467(15) . ?
C35 H35A 0.9800 . ?
C35 H35B 0.9800 . ?
C35 H35C 0.9800 . ?
C36 H36A 0.9900 . ?
C36 H36B 0.9900 . ?
C37 C38 1.499(15) . ?
C37 H37A 0.9900 . ?
C37 H37B 0.9900 . ?
C38 H38A 0.9800 . ?
C38 H38B 0.9800 . ?
C38 H38C 0.9800 . ?
O9 C41 1.507(16) . ?
O9 C40 1.536(17) . ?
C39 C40 1.523(19) . ?
C39 H39A 0.9800 . ?
C39 H39B 0.9800 . ?
C39 H39C 0.9800 . ?
C40 H40A 0.9900 . ?
C40 H40B 0.9900 . ?
C41 C42 1.511(18) . ?
C41 H41A 0.9900 . ?
C41 H41B 0.9900 . ?
C42 H42A 0.9800 . ?
C42 H42B 0.9800 . ?
C42 H42C 0.9800 . ?
